data_7701692
loop_
_publ_author_name
'Whitmire, Kenton H.'
'Schipper, Desmond E.'

_publ_section_title
;
 In pursuit of advanced materials from single-source precursors based on
 metal carbonyls.
;
_journal_issue 7
_journal_name_full 'Dalton transactions (Cambridge, England : 2003)'
_journal_page_first 2248
_journal_page_last 2262
_journal_paper_doi 10.1039/c8dt03406k
_journal_volume 48
_journal_year 2019
_chemical_absolute_configuration unk
_chemical_formula_moiety 'C20 H42 Fe2 O4 P4'
_chemical_formula_sum 'C20 H42 Fe2 O4 P4'
_chemical_formula_weight 582.12
_space_group_crystal_system monoclinic
_space_group_IT_number 5
_space_group_name_Hall 'A 2y'
_space_group_name_H-M_alt 'A 1 2 1'
_atom_sites_solution_hydrogens mixed
_audit_creation_method SHELXL-2017/1
_audit_update_record
;
2018-11-28 deposited with the CCDC.
2018-12-11 downloaded from the CCDC.
;
_cell_angle_alpha 90
_cell_angle_beta 144.35(2)
_cell_angle_gamma 90
_cell_formula_units_Z 4
_cell_length_a 33.553(3)
_cell_length_b 6.68483(14)
_cell_length_c 22.247(2)
_cell_measurement_reflns_used 4405
_cell_measurement_temperature 173
_cell_measurement_theta_max 31.9
_cell_measurement_theta_min 1.0
_cell_volume 2908.3(15)
_computing_cell_refinement 'CrysAlisPro 1.171.39.28e (Rigaku, 2015)'
_computing_data_collection 'CrysAlisPro 1.171.39.28e (Rigaku, 2015)'
_computing_data_reduction 'CrysAlisPro 1.171.39.28e (Rigaku, 2015)'
_computing_molecular_graphics OLEX2
_computing_publication_material 'SHELXL-2017/1 (Sheldrick, 2017)'
_computing_structure_refinement 'SHELXL-2017/1 (Sheldrick, 2017)'
_computing_structure_solution 'SHELXL-2017/1 (Sheldrick, 2017)'
_diffrn_ambient_temperature 173
_diffrn_detector CCD
_diffrn_detector_area_resol_mean 13.6612
_diffrn_measured_fraction_theta_full 0.999
_diffrn_measured_fraction_theta_max 0.983
_diffrn_measurement_device
;
SCXMini: Fixed Chi 2 circle
;
_diffrn_measurement_device_type
;
Rigaku Mercury2 (2x2 bin mode)
;
_diffrn_measurement_method 'profile data from \w-scans'
_diffrn_measurement_specimen_support Fiber
_diffrn_radiation_monochromator 'Graphite Monochromator'
_diffrn_radiation_type MoK\a
_diffrn_radiation_wavelength 0.71073
_diffrn_reflns_av_R_equivalents 0.0322
_diffrn_reflns_av_unetI/netI 0.0347
_diffrn_reflns_Laue_measured_fraction_full 0.999
_diffrn_reflns_Laue_measured_fraction_max 0.983
_diffrn_reflns_limit_h_max 49
_diffrn_reflns_limit_h_min -49
_diffrn_reflns_limit_k_max 9
_diffrn_reflns_limit_k_min -9
_diffrn_reflns_limit_l_max 31
_diffrn_reflns_limit_l_min -32
_diffrn_reflns_number 37437
_diffrn_reflns_point_group_measured_fraction_full 0.999
_diffrn_reflns_point_group_measured_fraction_max 0.982
_diffrn_reflns_theta_full 25.242
_diffrn_reflns_theta_max 31.867
_diffrn_reflns_theta_min 1.918
_diffrn_source 'Sealed Tube'
_exptl_absorpt_coefficient_mu 1.239
_exptl_absorpt_correction_T_max 0.900
_exptl_absorpt_correction_T_min 0.812
_exptl_absorpt_correction_type multi-scan
_exptl_absorpt_process_details
;
CrysAlisPro 1.171.39.28e (Rigaku Oxford Diffraction, 2015)
Empirical absorption correction using spherical harmonics,
 implemented in SCALE3 ABSPACK scaling algorithm.
;
_exptl_crystal_colour Orange
_exptl_crystal_density_diffrn 1.329
_exptl_crystal_description 'Rectangular prism'
_exptl_crystal_F_000 1224
_exptl_crystal_size_max 0.20
_exptl_crystal_size_mid 0.14
_exptl_crystal_size_min 0.10
_exptl_transmission_factor_max 1
_exptl_transmission_factor_min 0.878
_refine_diff_density_max 0.903
_refine_diff_density_min -0.557
_refine_diff_density_rms 0.067
_refine_ls_abs_structure_details
;
 Refined as an inversion twin.
;
_refine_ls_abs_structure_Flack 0.432(13)
_refine_ls_extinction_method none
_refine_ls_goodness_of_fit_ref 1.068
_refine_ls_hydrogen_treatment mixed
_refine_ls_matrix_type full
_refine_ls_number_parameters 314
_refine_ls_number_reflns 9616
_refine_ls_number_restraints 7
_refine_ls_restrained_S_all 1.068
_refine_ls_R_factor_all 0.0470
_refine_ls_R_factor_gt 0.0354
_refine_ls_shift/su_max 0.000
_refine_ls_shift/su_mean 0.000
_refine_ls_structure_factor_coef Fsqd
_refine_ls_weighting_details 'w=1/[\s^2^(Fo^2^)+(0.0366P)^2^+1.1691P] where P=(Fo^2^+2Fc^2^)/3'
_refine_ls_weighting_scheme calc
_refine_ls_wR_factor_gt 0.0726
_refine_ls_wR_factor_ref 0.0769
_reflns_Friedel_coverage 0.858
_reflns_Friedel_fraction_full 1.000
_reflns_Friedel_fraction_max 0.981
_reflns_number_gt 8402
_reflns_number_total 9616
_reflns_threshold_expression 'I > 2\s(I)'
_cod_data_source_file c8dt03406k1.cif
_cod_data_source_block B
_cod_original_cell_volume 2908.3(10)
_cod_original_sg_symbol_H-M 'a 1 2 1'
_cod_database_code 7701692
_publcif_datablock.id {9086793c-12e5-456d-9879-5d89bdfd0adc}

_shelx_shelxl_version_number 2017/1
_shelx_space_group_comment
;
The symmetry employed for this shelxl refinement is uniquely defined
by the following loop, which should always be used as a source of
symmetry information in preference to the above space-group names.
They are only intended as comments.
;
_oxdiff_exptl_absorpt_empirical_full_min 0.900
_oxdiff_exptl_absorpt_empirical_full_max 1.101
_oxdiff_exptl_absorpt_empirical_details
;
Empirical correction (ABSPACK) includes:
- Absorption correction using spherical harmonics
- Frame scaling
- Detector area scaling
;

loop_
_space_group_symop_operation_xyz
'x, y, z'
'-x, y, -z'
'x, y+1/2, z+1/2'
'-x, y+1/2, -z+1/2'

loop_
_atom_site_label
_atom_site_type_symbol
_atom_site_fract_x
_atom_site_fract_y
_atom_site_fract_z
_atom_site_U_iso_or_equiv
_atom_site_adp_type
_atom_site_occupancy
_atom_site_site_symmetry_order
_atom_site_calc_flag
_atom_site_refinement_flags_posn
_atom_site_refinement_flags_adp
Fe1 Fe 0.45694(2) 0.23371(5) 0.49342(3) 0.02062(8) Uani 1 1 d . .
Fe2 Fe 0.02763(2) 0.37964(6) 0.08935(3) 0.02412(9) Uani 1 1 d D .
P1 P 0.44566(3) 0.06261(11) 0.39419(5) 0.02149(13) Uani 1 1 d . .
P2 P 0.39453(4) 0.03467(12) 0.47221(6) 0.02923(16) Uani 1 1 d . .
P3 P 0.06431(3) 0.54651(11) 0.05405(5) 0.02403(14) Uani 1 1 d . .
P4 P 0.05515(5) 0.59121(14) 0.19389(7) 0.0411(2) Uani 1 1 d D .
O12 O 0.50391(14) 0.5325(4) 0.63709(19) 0.0521(7) Uani 1 1 d . .
O21 O 0.13861(15) 0.0880(5) 0.2302(2) 0.0629(8) Uani 1 1 d . .
C101 C 0.36858(14) 0.0589(5) 0.24913(19) 0.0286(6) Uani 1 1 d . .
O11 O 0.35517(13) 0.5331(4) 0.3363(2) 0.0529(7) Uani 1 1 d . .
C301 C 0.15134(14) 0.5478(5) 0.1251(2) 0.0328(6) Uani 1 1 d . .
C12 C 0.48811(15) 0.4100(5) 0.5843(2) 0.0308(6) Uani 1 1 d . .
C203 C 0.44068(19) 0.0730(8) 0.6456(3) 0.0511(10) Uani 1 1 d . .
H20A H 0.460421 -0.058017 0.666479 0.077 Uiso 1 1 calc R U
H20B H 0.430957 0.101274 0.675132 0.077 Uiso 1 1 calc R U
H20C H 0.472266 0.170497 0.669064 0.077 Uiso 1 1 calc R U
C401 C 0.11885(18) 0.5472(7) 0.3315(2) 0.0431(8) Uani 1 1 d D .
C201 C 0.37437(16) 0.0814(6) 0.5279(2) 0.0343(7) Uani 1 1 d . .
O22 O -0.04867(16) 0.0900(5) 0.0671(3) 0.0644(9) Uani 1 1 d . .
C11 C 0.39446(15) 0.4113(5) 0.3959(2) 0.0302(6) Uani 1 1 d . .
C403 C 0.1235(2) 0.7279(9) 0.3787(3) 0.0656(12) Uani 1 1 d . .
H40A H 0.140390 0.840821 0.377313 0.098 Uiso 1 1 calc R U
H40B H 0.153997 0.698495 0.448703 0.098 Uiso 1 1 calc R U
H40C H 0.078900 0.758084 0.339715 0.098 Uiso 1 1 calc R U
C21 C 0.09609(17) 0.2077(5) 0.1738(3) 0.0380(7) Uani 1 1 d . .
C22 C -0.02049(17) 0.2073(5) 0.0731(3) 0.0367(7) Uani 1 1 d . .
C303 C 0.1835(2) 0.3413(7) 0.1626(4) 0.0651(14) Uani 1 1 d . .
H30A H 0.194730 0.299388 0.216393 0.098 Uiso 1 1 calc R U
H30B H 0.224395 0.345737 0.188783 0.098 Uiso 1 1 calc R U
H30C H 0.151855 0.248243 0.106323 0.098 Uiso 1 1 calc R U
C304 C 0.1446(2) 0.6228(8) 0.0526(4) 0.0616(12) Uani 1 1 d . .
H30D H 0.116710 0.531625 -0.004189 0.092 Uiso 1 1 calc R U
H30E H 0.189078 0.631327 0.089119 0.092 Uiso 1 1 calc R U
H30F H 0.123649 0.752663 0.027053 0.092 Uiso 1 1 calc R U
C102 C 0.3803(2) -0.1026(10) 0.2165(3) 0.0722(16) Uani 1 1 d . .
H10A H 0.419528 -0.068735 0.240697 0.108 Uiso 1 1 calc R U
H10B H 0.340800 -0.112627 0.142652 0.108 Uiso 1 1 calc R U
H10C H 0.388008 -0.228498 0.245579 0.108 Uiso 1 1 calc R U
C204 C 0.3247(2) -0.0800(9) 0.4893(4) 0.0642(13) Uani 1 1 d . .
H20D H 0.282631 -0.071153 0.415639 0.096 Uiso 1 1 calc R U
H20E H 0.315641 -0.060141 0.520224 0.096 Uiso 1 1 calc R U
H20F H 0.344613 -0.209747 0.507812 0.096 Uiso 1 1 calc R U
C302 C 0.19617(19) 0.6883(9) 0.2165(3) 0.0716(16) Uani 1 1 d . .
H30G H 0.178526 0.821982 0.192006 0.107 Uiso 1 1 calc R U
H30H H 0.241986 0.685011 0.257135 0.107 Uiso 1 1 calc R U
H30I H 0.196338 0.646729 0.257963 0.107 Uiso 1 1 calc R U
C104 C 0.30688(16) -0.0009(6) 0.2112(2) 0.0449(9) Uani 1 1 d . .
H10D H 0.314929 -0.129457 0.238948 0.067 Uiso 1 1 calc R U
H10E H 0.267071 -0.007485 0.137253 0.067 Uiso 1 1 calc R U
H10F H 0.299753 0.096591 0.233541 0.067 Uiso 1 1 calc R U
C202 C 0.3418(2) 0.2888(7) 0.4929(4) 0.0586(12) Uani 1 1 d . .
H20G H 0.373339 0.387697 0.516987 0.088 Uiso 1 1 calc R U
H20H H 0.330929 0.316257 0.520823 0.088 Uiso 1 1 calc R U
H20I H 0.300785 0.292665 0.418971 0.088 Uiso 1 1 calc R U
C103 C 0.3554(2) 0.2570(7) 0.2033(3) 0.0638(13) Uani 1 1 d . .
H10G H 0.350947 0.358839 0.228069 0.096 Uiso 1 1 calc R U
H10H H 0.313875 0.249580 0.129476 0.096 Uiso 1 1 calc R U
H10I H 0.392794 0.289361 0.222993 0.096 Uiso 1 1 calc R U
C404 C 0.0997(4) 0.3625(11) 0.3422(5) 0.112(3) Uani 1 1 d . .
H40D H 0.055072 0.379265 0.304695 0.169 Uiso 1 1 calc R U
H40E H 0.132420 0.340060 0.413776 0.169 Uiso 1 1 calc R U
H40F H 0.099453 0.249830 0.315143 0.169 Uiso 1 1 calc R U
C402 C 0.1884(2) 0.5233(13) 0.3862(3) 0.101(2) Uani 1 1 d . .
H40G H 0.189633 0.398763 0.366199 0.152 Uiso 1 1 calc R U
H40H H 0.223849 0.524410 0.459470 0.152 Uiso 1 1 calc R U
H40I H 0.195488 0.631754 0.367234 0.152 Uiso 1 1 calc R U
H1 H 0.4525(16) -0.136(6) 0.409(2) 0.031(9) Uiso 1 1 d . .
H3 H 0.0544(18) 0.743(6) 0.041(3) 0.041(10) Uiso 1 1 d . .
H2A H 0.4125(19) -0.147(6) 0.497(3) 0.043(10) Uiso 1 1 d . .
H4A H 0.071(3) 0.776(9) 0.198(4) 0.10(2) Uiso 1 1 d D .
H2B H 0.333(2) 0.014(7) 0.378(3) 0.059(13) Uiso 1 1 d . .
H4B H 0.000(3) 0.649(9) 0.167(4) 0.10(2) Uiso 1 1 d D .

loop_
_atom_site_aniso_label
_atom_site_aniso_U_11
_atom_site_aniso_U_22
_atom_site_aniso_U_33
_atom_site_aniso_U_23
_atom_site_aniso_U_13
_atom_site_aniso_U_12
Fe1 0.02163(17) 0.02205(18) 0.01915(16) -0.00071(15) 0.01677(15) 0.00010(15)
Fe2 0.02519(18) 0.02301(19) 0.02340(18) 0.00163(16) 0.01959(17) 0.00137(16)
P1 0.0217(3) 0.0248(3) 0.0169(3) -0.0009(3) 0.0154(3) -0.0004(3)
P2 0.0361(4) 0.0309(4) 0.0333(4) -0.0065(3) 0.0308(3) -0.0069(3)
P3 0.0221(3) 0.0245(3) 0.0248(3) -0.0006(3) 0.0189(3) -0.0005(3)
P4 0.0520(5) 0.0346(5) 0.0311(4) 0.0021(3) 0.0325(4) 0.0073(4)
O12 0.0559(15) 0.0416(15) 0.0429(13) -0.0143(12) 0.0368(13) -0.0012(13)
O21 0.0574(17) 0.0509(17) 0.0677(19) 0.0260(15) 0.0481(16) 0.0281(15)
C101 0.0235(12) 0.0397(16) 0.0173(11) -0.0033(12) 0.0155(11) -0.0014(13)
O11 0.0442(14) 0.0451(15) 0.0498(14) 0.0187(13) 0.0341(13) 0.0194(13)
C301 0.0257(13) 0.0364(16) 0.0380(15) -0.0041(14) 0.0262(13) -0.0041(13)
C12 0.0310(14) 0.0307(16) 0.0273(13) -0.0031(12) 0.0230(13) -0.0008(12)
C203 0.0475(19) 0.079(3) 0.0321(16) 0.0045(19) 0.0334(16) 0.001(2)
C401 0.0439(18) 0.056(2) 0.0276(14) 0.0017(16) 0.0286(15) 0.0060(18)
C201 0.0338(15) 0.0499(19) 0.0297(14) 0.0015(14) 0.0281(13) 0.0007(14)
O22 0.0636(18) 0.0529(18) 0.081(2) 0.0147(16) 0.0599(18) -0.0044(15)
C11 0.0290(14) 0.0301(16) 0.0300(13) 0.0003(12) 0.0237(13) 0.0009(12)
C403 0.069(3) 0.078(3) 0.047(2) -0.013(2) 0.046(2) 0.000(3)
C21 0.0402(16) 0.0324(17) 0.0405(16) 0.0056(15) 0.0326(15) 0.0046(15)
C22 0.0385(16) 0.0331(17) 0.0406(16) 0.0062(14) 0.0326(15) 0.0025(14)
C303 0.037(2) 0.054(3) 0.085(3) 0.011(2) 0.046(2) 0.0105(18)
C304 0.048(2) 0.089(3) 0.068(3) 0.014(2) 0.051(2) 0.006(2)
C102 0.041(2) 0.120(4) 0.0264(16) -0.017(2) 0.0215(17) 0.017(3)
C204 0.066(3) 0.092(4) 0.065(3) -0.017(3) 0.060(2) -0.026(3)
C302 0.037(2) 0.106(4) 0.068(3) -0.050(3) 0.042(2) -0.028(2)
C104 0.0245(15) 0.065(3) 0.0249(14) 0.0033(15) 0.0158(13) -0.0045(15)
C202 0.059(2) 0.078(3) 0.064(3) 0.014(2) 0.055(2) 0.025(2)
C103 0.060(2) 0.064(3) 0.0246(15) 0.0024(17) 0.0254(17) -0.019(2)
C404 0.191(7) 0.086(4) 0.094(4) -0.007(4) 0.122(5) -0.030(5)
C402 0.039(2) 0.180(7) 0.037(2) -0.025(3) 0.0202(19) 0.014(3)

loop_
_atom_type_symbol
_atom_type_description
_atom_type_scat_dispersion_real
_atom_type_scat_dispersion_imag
_atom_type_scat_source
C C 0.0033 0.0016 'International Tables Vol C Tables 4.2.6.8 and 6.1.1.4'
H H 0.0000 0.0000 'International Tables Vol C Tables 4.2.6.8 and 6.1.1.4'
O O 0.0106 0.0060 'International Tables Vol C Tables 4.2.6.8 and 6.1.1.4'
P P 0.1023 0.0942 'International Tables Vol C Tables 4.2.6.8 and 6.1.1.4'
Fe Fe 0.3463 0.8444 'International Tables Vol C Tables 4.2.6.8 and 6.1.1.4'

loop_
_geom_angle_atom_site_label_1
_geom_angle_atom_site_label_2
_geom_angle_atom_site_label_3
_geom_angle
_geom_angle_site_symmetry_1
_geom_angle_site_symmetry_3
C11 Fe1 C12 87.99(15) . .
C11 Fe1 P2 99.86(11) . .
C12 Fe1 P2 103.02(11) . .
C11 Fe1 P1 156.71(10) . 2_656
C12 Fe1 P1 95.37(11) . 2_656
P2 Fe1 P1 101.79(4) . 2_656
C11 Fe1 P1 92.98(10) . .
C12 Fe1 P1 160.06(11) . .
P2 Fe1 P1 96.43(3) . .
P1 Fe1 P1 76.21(4) 2_656 .
C11 Fe1 Fe1 103.58(10) . 2_656
C12 Fe1 Fe1 107.07(10) . 2_656
P2 Fe1 Fe1 142.14(2) . 2_656
P1 Fe1 Fe1 53.41(2) 2_656 2_656
P1 Fe1 Fe1 53.37(3) . 2_656
C21 Fe2 C22 88.59(16) . .
C21 Fe2 P4 103.28(12) . .
C22 Fe2 P4 99.55(12) . .
C21 Fe2 P3 160.47(12) . 2
C22 Fe2 P3 93.55(11) . 2
P4 Fe2 P3 95.52(4) . 2
C21 Fe2 P3 95.04(12) . .
C22 Fe2 P3 158.65(11) . .
P4 Fe2 P3 100.06(4) . .
P3 Fe2 P3 76.25(4) 2 .
C21 Fe2 Fe2 108.11(12) . 2
C22 Fe2 Fe2 106.22(11) . 2
P4 Fe2 Fe2 139.42(3) . 2
P3 Fe2 Fe2 52.71(3) 2 2
P3 Fe2 Fe2 52.69(3) . 2
C101 P1 Fe1 130.55(11) . 2_656
C101 P1 Fe1 126.59(10) . .
Fe1 P1 Fe1 73.22(3) 2_656 .
C201 P2 Fe1 123.93(12) . .
C301 P3 Fe2 127.27(11) . 2
C301 P3 Fe2 129.30(11) . .
Fe2 P3 Fe2 74.60(3) 2 .
C401 P4 Fe2 125.57(14) . .
C103 C101 C102 110.5(4) . .
C103 C101 C104 109.7(3) . .
C102 C101 C104 108.2(3) . .
C103 C101 P1 112.9(2) . .
C102 C101 P1 107.4(2) . .
C104 C101 P1 108.0(2) . .
C303 C301 C302 109.8(4) . .
C303 C301 C304 108.0(4) . .
C302 C301 C304 110.3(4) . .
C303 C301 P3 112.6(2) . .
C302 C301 P3 107.5(2) . .
C304 C301 P3 108.6(2) . .
O12 C12 Fe1 174.8(3) . .
C404 C401 C403 111.1(4) . .
C404 C401 C402 111.2(5) . .
C403 C401 C402 107.4(4) . .
C404 C401 P4 109.2(3) . .
C403 C401 P4 110.5(3) . .
C402 C401 P4 107.4(3) . .
C202 C201 C203 110.4(4) . .
C202 C201 C204 110.5(3) . .
C203 C201 C204 109.9(3) . .
C202 C201 P2 108.0(2) . .
C203 C201 P2 108.9(2) . .
C204 C201 P2 109.1(3) . .
O11 C11 Fe1 176.6(3) . .
O21 C21 Fe2 174.6(3) . .
O22 C22 Fe2 176.4(3) . .

loop_
_geom_bond_atom_site_label_1
_geom_bond_atom_site_label_2
_geom_bond_distance
_geom_bond_site_symmetry_2
Fe1 C11 1.766(3) .
Fe1 C12 1.770(3) .
Fe1 P2 2.1845(9) .
Fe1 P1 2.2273(11) 2_656
Fe1 P1 2.2285(8) .
Fe1 Fe1 2.6571(8) 2_656
Fe2 C21 1.765(3) .
Fe2 C22 1.765(3) .
Fe2 P4 2.1844(10) .
Fe2 P3 2.2235(13) 2
Fe2 P3 2.2242(8) .
Fe2 Fe2 2.6953(10) 2
P1 C101 1.881(3) .
P2 C201 1.859(3) .
P3 C301 1.877(3) .
P4 C401 1.841(3) .
O12 C12 1.149(4) .
O21 C21 1.158(4) .
C101 C103 1.502(5) .
C101 C102 1.521(5) .
C101 C104 1.523(4) .
O11 C11 1.148(4) .
C301 C303 1.518(5) .
C301 C302 1.519(5) .
C301 C304 1.520(5) .
C203 C201 1.530(5) .
C401 C404 1.498(8) .
C401 C403 1.523(6) .
C401 C402 1.530(6) .
C201 C202 1.530(6) .
C201 C204 1.534(6) .
O22 C22 1.149(4) .

loop_
_publcif_info_exptl_table_extra_item
sin_theta_over_lambda_max
